data_7246354
loop_
_publ_author_name
'Diment, Wilfred T.'
'Rosetto, Gloria'
'Ezaz-Nikpay, Noura'
'Kerr, Ryan W. F.'
'Williams, Charlotte K.'

_publ_section_title
;
 A highly active, thermally robust iron(iii)/potassium(i) heterodinuclear
 catalyst for bio-derived epoxide/anhydride ring-opening copolymerizations
;
_journal_issue 6
_journal_name_full 'Green Chemistry'
_journal_page_first 2262
_journal_page_last 2267
_journal_paper_doi 10.1039/D2GC04580J
_journal_volume 25
_journal_year 2023
_chemical_formula_moiety 'C23 H27 Fe N2 O6'
_chemical_formula_sum 'C23 H27 Fe N2 O6'
_chemical_formula_weight 483.31
_space_group_crystal_system monoclinic
_space_group_IT_number 14
_space_group_name_Hall '-P 2ybc'
_space_group_name_H-M_alt 'P 1 21/c 1'
_atom_sites_solution_hydrogens geom
_atom_sites_solution_primary dual
_audit_creation_date 2022-09-14
_audit_creation_method
;
Olex2 1.5
(compiled 2022.04.07 svn.rca3783a0 for OlexSys, GUI svn.r6498)
;
_audit_update_record
;
2022-09-14 deposited with the CCDC.	2023-02-14 downloaded from the CCDC.
;
_cell_angle_alpha 90
_cell_angle_beta 96.797(2)
_cell_angle_gamma 90
_cell_formula_units_Z 4
_cell_length_a 9.0238(2)
_cell_length_b 12.9234(2)
_cell_length_c 19.4802(3)
_cell_measurement_reflns_used 22679
_cell_measurement_temperature 150.0(5)
_cell_measurement_theta_max 76.3170
_cell_measurement_theta_min 4.0710
_cell_volume 2255.78(7)
_computing_cell_refinement 'CrysAlisPro 1.171.40.53 (Rigaku OD, 2019)'
_computing_data_collection 'CrysAlisPro 1.171.40.53 (Rigaku OD, 2019)'
_computing_data_reduction 'CrysAlisPro 1.171.40.53 (Rigaku OD, 2019)'
_computing_molecular_graphics 'Olex2 1.5 (Dolomanov et al., 2009)'
_computing_publication_material 'Olex2 1.5 (Dolomanov et al., 2009)'
_computing_structure_refinement 'SHELXL 2018/3 (Sheldrick, 2015)'
_computing_structure_solution 'SHELXT 2018/2 (Sheldrick, 2018)'
_diffrn_ambient_temperature 150
_diffrn_detector_area_resol_mean 10.5035
_diffrn_detector_type Atlas
_diffrn_measured_fraction_theta_full 1.000
_diffrn_measured_fraction_theta_max 0.997
_diffrn_measurement_details
;
List of Runs (angles in degrees, time in seconds):

  # Type    Start    End  Width  t~exp~   \w     \q     \k     \f   Frames
#--------------------------------------------------------------------------
  1  \w     -5.00  29.00   1.00    2.00    --  -41.15  19.00 -90.00   34
  2  \w     -1.00  26.00   1.00    2.00    --  -41.15  19.00-180.00   27
  3  \w     -5.00  28.00   1.00    2.00    --  -41.15  19.00-150.00   33
  4  \w    -43.00 -17.00   1.00    2.00    --  -41.15  57.00   0.00   26
  5  \w     -3.00  32.00   1.00    2.00    --  -41.15  19.00 150.00   35
  6  \w     -5.00  30.00   1.00    2.00    --  -41.15  19.00-120.00   35
  7  \w     -4.00  34.00   1.00    2.00    --  -41.15  19.00 -60.00   38
  8  \w     59.00  90.00   1.00    2.00    --   41.15-125.00-120.00   31
  9  \w     44.00  71.00   1.00    6.00    --  111.00 -45.00  30.00   27
 10  \w     45.00  88.00   1.00    6.00    --  111.00 -61.00 -60.00   43
 11  \w     99.00 137.00   1.00    6.00    --  111.00  30.00 -30.00   38
 12  \w     74.00 112.00   1.00    6.00    --  111.00-125.00 -60.00   38
 13  \w     41.00  67.00   1.00    6.00    --  111.00 -45.00  90.00   26
 14  \w     42.00  72.00   1.00    6.00    --  111.00 -45.00 -60.00   30
 15  \w     39.00  79.00   1.00    6.00    --  111.00 -77.00  30.00   40
 16  \w     45.00  71.00   1.00    6.00    --  111.00 -45.00-120.00   26
 17  \w     49.00 102.00   1.00    6.00    --  111.00-125.00 -90.00   53
 18  \w     52.00  77.00   1.00    6.00    --  111.00 -61.00 -90.00   25
 19  \w     88.00 158.00   1.00    6.00    --  111.00  30.00-180.00   70
 20  \w     40.00  72.00   1.00    6.00    --  111.00 -45.00  60.00   32
 21  \w     84.00 116.00   1.00    6.00    --  111.00 -77.00  30.00   32
 22  \w     60.00  87.00   1.00    6.00    --  111.00 -61.00-120.00   27
 23  \w     41.00  66.00   1.00    6.00    --  111.00 -61.00 150.00   25
 24  \w     44.00  72.00   1.00    6.00    --  111.00 -45.00-150.00   28
 25  \w    111.00 161.00   1.00    6.00    --  111.00  77.00-180.00   50
 26  \w     67.00  92.00   1.00    6.00    --  111.00 -61.00  60.00   25
 27  \w     43.00  83.00   1.00    6.00    --  111.00 -61.00  30.00   40
 28  \w    -43.00  23.00   1.00    2.00    --  -41.15  57.00  30.00   66
 29  \w    -20.00  18.00   1.00    2.00    --  -41.15  37.00-180.00   38
 30  \w    -20.00  13.00   1.00    2.00    --  -41.15  37.00 120.00   33
 31  \w     37.00  96.00   1.00    2.00    --   41.15-125.00 -90.00   59
 32  \w     41.00  85.00   1.00    2.00    --   41.15-125.00  90.00   44
 33  \w     42.00  86.00   1.00    6.00    --  111.00-125.00-150.00   44
 34  \w    105.00 159.00   1.00    6.00    --  111.00  77.00  30.00   54
 35  \w     44.00  71.00   1.00    6.00    --  111.00-133.00  25.25   27
 36  \w     39.00 111.00   1.00    6.00    --  111.00-125.00  60.00   72
 37  \w     57.00 106.00   1.00    6.00    --  111.00 -94.00 150.00   49
 38  \w    109.00 152.00   1.00    6.00    --  111.00 125.00 120.00   43
 39  \w     75.00 111.00   1.00    6.00    --  111.00-125.00-180.00   36
 40  \w     79.00 106.00   1.00    6.00    --  111.00 -94.00  60.00   27
 41  \w    110.00 153.00   1.00    6.00    --  111.00  77.00-150.00   43
 42  \w    111.00 138.00   1.00    6.00    --  111.00  77.00  90.00   27
 43  \w     82.00 107.00   1.00    6.00    --  111.00 -94.00 -90.00   25
 44  \w    151.00 178.00   1.00    6.00    --  111.00  30.00 -60.00   27
 45  \w     88.00 135.00   1.00    6.00    --  111.00  30.00 -60.00   47
 46  \w     41.00  68.00   1.00    6.00    --  111.00 -45.00 150.00   27
 47  \w     86.00 112.00   1.00    6.00    --  111.00-125.00  90.00   26
 48  \w     80.00 107.00   1.00    6.00    --  111.00 -94.00 -60.00   27
 49  \w     92.00 118.00   1.00    6.00    --  111.00-133.00  25.25   26
 50  \w     80.00 107.00   1.00    6.00    --  111.00-105.00-119.05   27
 51  \w     80.00 107.00   1.00    6.00    --  111.00 -94.00  90.00   27
 52  \w    104.00 156.00   1.00    6.00    --  111.00 125.00-150.00   52
 53  \w     72.00 112.00   1.00    6.00    --  111.00-125.00-120.00   40
 54  \w     77.00 106.00   1.00    6.00    --  111.00 -94.00   0.00   29
 55  \w     35.00  63.00   1.00    6.00    --  111.00-105.00-119.05   28
 56  \w    -75.00 -12.00   1.00    2.00    --  -41.15 -19.00  30.00   63
 57  \w     -3.00  36.00   1.00    2.00    --  -41.15  19.00   0.00   39
 58  \w     -4.00  26.00   1.00    2.00    --  -41.15  19.00  90.00   30
 59  \w     16.00  86.00   1.00    2.00    --   41.15  57.00 150.00   70
 60  \w      8.00  33.00   1.00    2.00    --   41.15  83.00 128.92   25
 61  \w     15.00  42.00   1.00    2.00    --   41.15  79.00  42.07   27
 62  \w     10.00  36.00   1.00    2.00    --   41.15  75.00 104.97   26
 63  \w     55.00  82.00   1.00    2.00    --   41.15  57.00  30.00   27
 64  \w      8.00  33.00   1.00    2.00    --   41.15  83.00 -40.48   25
 65  \w     10.00  38.00   1.00    2.00    --   41.15  76.00-147.14   28
 66  \w     17.00 105.00   1.00    2.00    --   41.15  57.00-150.00   88
 67  \w     23.00  88.00   1.00    2.00    --   41.15  57.00 -60.00   65
 68  \w     12.00  42.00   1.00    2.00    --   41.15  80.00-102.66   30
 69  \w     15.00  46.00   1.00    2.00    --   41.15  57.00  30.00   31
 70  \w     10.00  37.00   1.00    2.00    --   41.15  81.00  -7.03   27
 71  \w    153.00 178.00   1.00    6.00    --  111.00  63.00 -72.84   25
 72  \w     83.00 109.00   1.00    6.00    --  111.00  63.00 -72.84   26
 73  \w     85.00 112.00   1.00    6.00    --  111.00  55.00-156.84   27
 74  \w     83.00 110.00   1.00    6.00    --  111.00  64.00-107.22   27
 75  \w    147.00 174.00   1.00    6.00    --  111.00  65.00  39.44   27
 76  \w     83.00 109.00   1.00    6.00    --  111.00  61.00 -78.21   26
 77  \w    132.00 159.00   1.00    6.00    --  111.00  71.00 -36.07   27
 78  \w     82.00 109.00   1.00    6.00    --  111.00  66.00 130.96   27
 79  \w    117.00 144.00   1.00    6.00    --  111.00  66.00 130.96   27
 80  \w     82.00 109.00   1.00    6.00    --  111.00  67.00 154.32   27
 81  \w     84.00 110.00   1.00    6.00    --  111.00  63.00-175.39   26
 82  \w    153.00 178.00   1.00    6.00    --  111.00  63.00-175.39   25
 83  \w     83.00 110.00   1.00    6.00    --  111.00  65.00 119.79   27
 84  \w     81.00 107.00   1.00    6.00    --  111.00  71.00  90.93   26
 85  \w     83.00 109.00   1.00    6.00    --  111.00  65.00  39.44   26
 86  \w     81.00 107.00   1.00    6.00    --  111.00  70.00 -67.01   26
 87  \w     82.00 164.00   1.00    6.00    --  111.00  66.00 -19.22   82
 88  \w     86.00 129.00   1.00    6.00    --  111.00  50.00 -23.98   43
 89  \w    148.00 175.00   1.00    6.00    --  111.00  62.00-109.48   27
 90  \w     83.00 120.00   1.00    6.00    --  111.00  61.00   0.00   37
 91  \w     83.00 130.00   1.00    6.00    --  111.00  61.00-120.00   47
 92  \w     82.00 162.00   1.00    6.00    --  111.00  69.00  64.41   80
 93  \w     83.00 129.00   1.00    6.00    --  111.00  61.00  60.00   46
 94  \w    132.00 159.00   1.00    6.00    --  111.00  67.00 108.59   27
 95  \w     84.00 168.00   1.00    6.00    --  111.00  60.00  17.06   84
 96  \w     83.00 178.00   1.00    6.00    --  111.00  61.00  90.00   95
 97  \w     84.00 111.00   1.00    6.00    --  111.00  61.00 -30.00   27
 98  \w     83.00 110.00   1.00    6.00    --  111.00  61.00 150.00   27
 99  \w     84.00 111.00   1.00    6.00    --  111.00  64.00  47.84   27
100  \w     82.00 108.00   1.00    6.00    --  111.00  67.00 108.59   26
101  \w     83.00 110.00   1.00    6.00    --  111.00  61.00 -47.51   27
102  \w     83.00 110.00   1.00    6.00    --  111.00  61.00-180.00   27
103  \w     83.00 110.00   1.00    6.00    --  111.00  61.00-150.00   27
104  \w     83.00 109.00   1.00    6.00    --  111.00  61.00 -90.00   26
105  \w    140.00 171.00   1.00    6.00    --  111.00  61.00 -90.00   31
106  \w     83.00 110.00   1.00    6.00    --  111.00  61.00  30.00   27
107  \w     82.00 116.00   1.00    6.00    --  111.00  69.00-144.81   34
108  \w     84.00 109.00   1.00    6.00    --  111.00  64.00  18.05   25
109  \w    138.00 163.00   1.00    6.00    --  111.00  55.00-156.84   25
110  \w     83.00 109.00   1.00    6.00    --  111.00  62.00-109.48   26
111  \w     81.00 107.00   1.00    6.00    --  111.00  71.00 -36.07   26
;
_diffrn_measurement_device 'four-circle diffractometer'
_diffrn_measurement_device_type 'SuperNova, Dual, Cu at home/near, Atlas'
_diffrn_measurement_method '\w scans'
_diffrn_radiation_type CuK\a
_diffrn_radiation_wavelength 1.54184
_diffrn_reflns_av_R_equivalents 0.0615
_diffrn_reflns_av_unetI/netI 0.0246
_diffrn_reflns_Laue_measured_fraction_full 1.000
_diffrn_reflns_Laue_measured_fraction_max 0.997
_diffrn_reflns_limit_h_max 11
_diffrn_reflns_limit_h_min -11
_diffrn_reflns_limit_k_max 16
_diffrn_reflns_limit_k_min -15
_diffrn_reflns_limit_l_max 24
_diffrn_reflns_limit_l_min -24
_diffrn_reflns_number 52275
_diffrn_reflns_point_group_measured_fraction_full 1.000
_diffrn_reflns_point_group_measured_fraction_max 0.997
_diffrn_reflns_theta_full 67.684
_diffrn_reflns_theta_max 76.286
_diffrn_reflns_theta_min 4.114
_exptl_absorpt_coefficient_mu 5.720
_exptl_absorpt_correction_T_max 1.000
_exptl_absorpt_correction_T_min 0.452
_exptl_absorpt_correction_type gaussian
_exptl_absorpt_process_details
;
CrysAlisPro 1.171.40.53 (Rigaku Oxford Diffraction, 2019)
Numerical absorption correction based on gaussian integration over
			a multifaceted crystal model
Empirical absorption correction using spherical harmonics,
 implemented in SCALE3 ABSPACK scaling algorithm.
;
_exptl_crystal_colour 'clear dark red'
_exptl_crystal_colour_lustre clear
_exptl_crystal_colour_modifier dark
_exptl_crystal_colour_primary red
_exptl_crystal_density_diffrn 1.423
_exptl_crystal_description block
_exptl_crystal_F_000 1012
_exptl_crystal_size_max 0.287
_exptl_crystal_size_mid 0.222
_exptl_crystal_size_min 0.122
_refine_diff_density_max 0.321
_refine_diff_density_min -0.332
_refine_diff_density_rms 0.048
_refine_ls_extinction_method none
_refine_ls_goodness_of_fit_ref 1.029
_refine_ls_hydrogen_treatment constr
_refine_ls_matrix_type full
_refine_ls_number_parameters 294
_refine_ls_number_reflns 4720
_refine_ls_number_restraints 0
_refine_ls_restrained_S_all 1.029
_refine_ls_R_factor_all 0.0392
_refine_ls_R_factor_gt 0.0311
_refine_ls_shift/su_max 0.001
_refine_ls_shift/su_mean 0.000
_refine_ls_structure_factor_coef Fsqd
_refine_ls_weighting_details 'w=1/[\s^2^(Fo^2^)+(0.0438P)^2^+0.7379P] where P=(Fo^2^+2Fc^2^)/3'
_refine_ls_weighting_scheme calc
_refine_ls_wR_factor_gt 0.0762
_refine_ls_wR_factor_ref 0.0809
_reflns_Friedel_coverage 0.000
_reflns_number_gt 4128
_reflns_number_total 4720
_reflns_threshold_expression 'I > 2\s(I)'
_cod_data_source_file d2gc04580j2.cif
_cod_data_source_block 013rwfk22
_cod_depositor_comments 'Adding full bibliography for 7246353--7246354.cif.'
_cod_database_code 7246354
_shelx_shelxl_version_number 2018/3
_shelx_space_group_comment
;
The symmetry employed for this shelxl refinement is uniquely defined
by the following loop, which should always be used as a source of
symmetry information in preference to the above space-group names.
They are only intended as comments.
;
_olex2_refinement_description
;
1. Fixed Uiso
 At 1.2 times of:
  All C(H) groups, All C(H,H) groups
 At 1.5 times of:
  All C(H,H,H) groups
2.a Secondary CH2 refined with riding coordinates:
 C13(H13A,H13B), C9(H9A,H9B)
2.b Aromatic/amide H refined with riding coordinates:
 C14(H14), C16(H16), C8(H8), C5(H5), C3(H3), C4(H4), C18(H18), C17(H17)
2.c Idealised Me refined as rotating group:
 C12(H12A,H12B,H12C), C11(H11A,H11B,H11C), C1(H1A,H1B,H1C), C21(H21A,H21B,
 H21C), C23(H23A,H23B,H23C)
;
_olex2_submission_special_instructions 'No special instructions were received'
_oxdiff_exptl_absorpt_empirical_details
;
Empirical correction (ABSPACK) includes:
- Absorption correction using spherical harmonics
- Frame scaling
;

loop_
_space_group_symop_operation_xyz
'x, y, z'
'-x, y+1/2, -z+1/2'
'-x, -y, -z'
'x, -y-1/2, z-1/2'

loop_
_atom_site_label
_atom_site_type_symbol
_atom_site_fract_x
_atom_site_fract_y
_atom_site_fract_z
_atom_site_U_iso_or_equiv
_atom_site_adp_type
_atom_site_occupancy
_atom_site_site_symmetry_order
_atom_site_calc_flag
_atom_site_refinement_flags_posn
_atom_site_refinement_flags_adp
_atom_site_refinement_flags_occupancy
_atom_site_disorder_assembly
_atom_site_disorder_group
Fe1 Fe 0.56005(3) 0.51721(2) 0.66661(2) 0.01959(8) Uani 1 1 d . . . . .
O3 O 0.60107(13) 0.64842(9) 0.62732(6) 0.0238(2) Uani 1 1 d . . . . .
O6 O 0.39845(14) 0.57927(10) 0.72406(6) 0.0266(3) Uani 1 1 d . . . . .
O5 O 0.32951(14) 0.50936(10) 0.62355(6) 0.0272(3) Uani 1 1 d . . . . .
O2 O 0.73471(14) 0.52701(10) 0.73285(6) 0.0266(3) Uani 1 1 d . . . . .
O4 O 0.71534(15) 0.83373(10) 0.64348(7) 0.0309(3) Uani 1 1 d . . . . .
O1 O 0.94817(14) 0.61868(11) 0.82736(7) 0.0329(3) Uani 1 1 d . . . . .
N1 N 0.53669(15) 0.36896(11) 0.70762(7) 0.0218(3) Uani 1 1 d . . . . .
N2 N 0.62616(15) 0.44785(11) 0.57773(7) 0.0203(3) Uani 1 1 d . . . . .
C14 C 0.71920(18) 0.49219(13) 0.54182(8) 0.0217(3) Uani 1 1 d . . . . .
H14 H 0.750747 0.453659 0.504636 0.026 Uiso 1 1 calc R U . . .
C20 C 0.71819(18) 0.66805(13) 0.59536(8) 0.0216(3) Uani 1 1 d . . . . .
C15 C 0.77998(18) 0.59517(13) 0.55293(8) 0.0220(3) Uani 1 1 d . . . . .
C6 C 0.65877(19) 0.41574(14) 0.82086(9) 0.0247(3) Uani 1 1 d . . . . .
C7 C 0.74338(19) 0.49812(14) 0.79797(9) 0.0238(3) Uani 1 1 d . . . . .
C10 C 0.56553(18) 0.26061(13) 0.60458(8) 0.0228(3) Uani 1 1 d . . . . .
C13 C 0.56189(19) 0.34839(13) 0.55154(8) 0.0237(3) Uani 1 1 d . . . . .
H13A H 0.616364 0.325288 0.513051 0.028 Uiso 1 1 calc R U . . .
H13B H 0.456787 0.360372 0.532275 0.028 Uiso 1 1 calc R U . . .
C16 C 0.8961(2) 0.62544(15) 0.51421(9) 0.0289(4) Uani 1 1 d . . . . .
H16 H 0.932105 0.578034 0.482799 0.035 Uiso 1 1 calc R U . . .
C8 C 0.57109(18) 0.34848(14) 0.77231(9) 0.0239(3) Uani 1 1 d . . . . .
H8 H 0.536640 0.285039 0.789288 0.029 Uiso 1 1 calc R U . . .
C19 C 0.7821(2) 0.76857(14) 0.60145(9) 0.0250(3) Uani 1 1 d . . . . .
C9 C 0.46928(19) 0.28641(13) 0.66264(9) 0.0239(3) Uani 1 1 d . . . . .
H9A H 0.368729 0.308336 0.641901 0.029 Uiso 1 1 calc R U . . .
H9B H 0.457786 0.223584 0.690605 0.029 Uiso 1 1 calc R U . . .
C2 C 0.84667(19) 0.54894(15) 0.84768(9) 0.0271(4) Uani 1 1 d . . . . .
C22 C 0.2954(2) 0.55643(15) 0.67638(9) 0.0279(4) Uani 1 1 d . . . . .
C5 C 0.6725(2) 0.38902(15) 0.89162(9) 0.0296(4) Uani 1 1 d . . . . .
H5 H 0.616156 0.332996 0.906599 0.036 Uiso 1 1 calc R U . . .
C3 C 0.8548(2) 0.52250(16) 0.91668(9) 0.0315(4) Uani 1 1 d . . . . .
H3 H 0.921670 0.558866 0.949494 0.038 Uiso 1 1 calc R U . . .
C12 C 0.4911(2) 0.16657(15) 0.56643(10) 0.0308(4) Uani 1 1 d . . . . .
H12A H 0.388051 0.183965 0.548437 0.046 Uiso 1 1 calc R U . . .
H12B H 0.491085 0.108173 0.598522 0.046 Uiso 1 1 calc R U . . .
H12C H 0.546595 0.147605 0.527994 0.046 Uiso 1 1 calc R U . . .
C4 C 0.7674(2) 0.44404(17) 0.93918(9) 0.0333(4) Uani 1 1 d . . . . .
H4 H 0.772829 0.428194 0.987032 0.040 Uiso 1 1 calc R U . . .
C18 C 0.9010(2) 0.79394(15) 0.56646(10) 0.0317(4) Uani 1 1 d . . . . .
H18 H 0.945665 0.860363 0.572671 0.038 Uiso 1 1 calc R U . . .
C11 C 0.72518(19) 0.23514(14) 0.63420(9) 0.0278(4) Uani 1 1 d . . . . .
H11A H 0.780881 0.211105 0.597001 0.042 Uiso 1 1 calc R U . . .
H11B H 0.724292 0.180685 0.669159 0.042 Uiso 1 1 calc R U . . .
H11C H 0.773076 0.297233 0.655490 0.042 Uiso 1 1 calc R U . . .
C17 C 0.9567(2) 0.72245(15) 0.52168(11) 0.0343(4) Uani 1 1 d . . . . .
H17 H 1.036541 0.741426 0.496549 0.041 Uiso 1 1 calc R U . . .
C1 C 0.8896(2) 0.71285(16) 0.79702(12) 0.0390(5) Uani 1 1 d . . . . .
H1A H 0.802264 0.697674 0.763665 0.058 Uiso 1 1 calc R U . . .
H1B H 0.966030 0.747076 0.773299 0.058 Uiso 1 1 calc R U . . .
H1C H 0.860242 0.758480 0.833255 0.058 Uiso 1 1 calc R U . . .
C21 C 0.7677(3) 0.93724(16) 0.64884(13) 0.0479(6) Uani 1 1 d . . . . .
H21A H 0.758583 0.968757 0.602779 0.072 Uiso 1 1 calc R U . . .
H21B H 0.872661 0.937733 0.668799 0.072 Uiso 1 1 calc R U . . .
H21C H 0.708187 0.976731 0.678652 0.072 Uiso 1 1 calc R U . . .
C23 C 0.1369(2) 0.5857(2) 0.68200(11) 0.0528(7) Uani 1 1 d . . . . .
H23A H 0.116777 0.578452 0.730115 0.079 Uiso 1 1 calc R U . . .
H23B H 0.069999 0.540087 0.652462 0.079 Uiso 1 1 calc R U . . .
H23C H 0.120157 0.657572 0.667123 0.079 Uiso 1 1 calc R U . . .

loop_
_atom_site_aniso_label
_atom_site_aniso_U_11
_atom_site_aniso_U_22
_atom_site_aniso_U_33
_atom_site_aniso_U_23
_atom_site_aniso_U_13
_atom_site_aniso_U_12
Fe1 0.02239(13) 0.01923(13) 0.01795(12) -0.00045(9) 0.00575(9) -0.00199(10)
O3 0.0278(6) 0.0193(6) 0.0261(6) 0.0013(4) 0.0103(5) -0.0009(5)
O6 0.0306(6) 0.0275(7) 0.0228(6) -0.0030(5) 0.0078(5) 0.0014(5)
O5 0.0249(6) 0.0350(7) 0.0221(6) -0.0025(5) 0.0044(5) 0.0008(5)
O2 0.0281(6) 0.0305(7) 0.0213(6) 0.0015(5) 0.0029(5) -0.0068(5)
O4 0.0394(7) 0.0204(6) 0.0357(7) -0.0033(5) 0.0158(6) -0.0047(5)
O1 0.0231(6) 0.0385(8) 0.0367(7) -0.0036(6) 0.0021(5) -0.0031(5)
N1 0.0234(7) 0.0205(7) 0.0221(6) 0.0003(5) 0.0057(5) 0.0002(5)
N2 0.0238(6) 0.0196(7) 0.0174(6) 0.0008(5) 0.0019(5) 0.0001(5)
C14 0.0245(8) 0.0241(8) 0.0167(7) 0.0007(6) 0.0035(6) 0.0034(6)
C20 0.0230(8) 0.0231(8) 0.0189(7) 0.0033(6) 0.0028(6) -0.0002(6)
C15 0.0235(8) 0.0222(8) 0.0208(7) 0.0030(6) 0.0041(6) 0.0005(6)
C6 0.0265(8) 0.0260(9) 0.0222(8) 0.0000(6) 0.0060(6) 0.0051(7)
C7 0.0218(8) 0.0284(9) 0.0216(8) -0.0017(6) 0.0045(6) 0.0037(6)
C10 0.0252(8) 0.0202(8) 0.0233(8) -0.0005(6) 0.0038(6) -0.0030(6)
C13 0.0279(8) 0.0235(9) 0.0192(7) -0.0015(6) 0.0009(6) -0.0039(7)
C16 0.0309(9) 0.0287(9) 0.0296(9) 0.0032(7) 0.0132(7) 0.0021(7)
C8 0.0256(8) 0.0226(8) 0.0252(8) 0.0025(6) 0.0096(6) 0.0017(6)
C19 0.0294(9) 0.0215(8) 0.0247(8) 0.0020(6) 0.0060(6) -0.0001(7)
C9 0.0234(8) 0.0215(8) 0.0274(8) -0.0011(6) 0.0061(6) -0.0050(6)
C2 0.0212(8) 0.0330(10) 0.0275(8) -0.0041(7) 0.0038(6) 0.0028(7)
C22 0.0303(9) 0.0309(9) 0.0235(8) 0.0025(7) 0.0073(7) 0.0031(7)
C5 0.0330(9) 0.0326(10) 0.0244(8) 0.0043(7) 0.0084(7) 0.0051(7)
C3 0.0281(9) 0.0400(11) 0.0256(8) -0.0072(8) -0.0010(7) 0.0072(8)
C12 0.0358(10) 0.0252(9) 0.0322(9) -0.0053(7) 0.0072(7) -0.0076(7)
C4 0.0362(10) 0.0431(11) 0.0207(8) 0.0018(7) 0.0035(7) 0.0112(9)
C18 0.0354(10) 0.0234(9) 0.0380(10) 0.0026(7) 0.0112(8) -0.0056(7)
C11 0.0267(8) 0.0257(9) 0.0310(9) 0.0020(7) 0.0040(7) 0.0020(7)
C17 0.0346(10) 0.0304(10) 0.0411(10) 0.0049(8) 0.0186(8) -0.0043(8)
C1 0.0273(9) 0.0329(11) 0.0578(13) -0.0040(9) 0.0098(9) -0.0014(8)
C21 0.0671(15) 0.0237(10) 0.0591(14) -0.0096(9) 0.0339(12) -0.0127(10)
C23 0.0331(11) 0.092(2) 0.0343(11) -0.0065(11) 0.0062(8) 0.0210(12)

loop_
_atom_type_symbol
_atom_type_description
_atom_type_scat_dispersion_real
_atom_type_scat_dispersion_imag
_atom_type_scat_source
C C 0.0181 0.0091 'International Tables Vol C Tables 4.2.6.8 and 6.1.1.4'
H H 0.0000 0.0000 'International Tables Vol C Tables 4.2.6.8 and 6.1.1.4'
Fe Fe -1.1336 3.1974 'International Tables Vol C Tables 4.2.6.8 and 6.1.1.4'
N N 0.0311 0.0180 'International Tables Vol C Tables 4.2.6.8 and 6.1.1.4'
O O 0.0492 0.0322 'International Tables Vol C Tables 4.2.6.8 and 6.1.1.4'

loop_
_exptl_crystal_face_index_h
_exptl_crystal_face_index_k
_exptl_crystal_face_index_l
_exptl_crystal_face_perp_dist
0 7 -6 0.0546
-1 -2 12 0.0947
0 -8 4 0.0716
1 3 -12 0.0948
1 -4 -11 0.1346
-1 8 3 0.1222
3 7 -4 0.0374
-1 -8 5 0.0656
6 2 0 0.0834
-5 2 -2 0.1062
-3 7 -5 0.0820
-4 -5 2 0.0975

loop_
_geom_angle_atom_site_label_1
_geom_angle_atom_site_label_2
_geom_angle_atom_site_label_3
_geom_angle
_geom_angle_site_symmetry_1
_geom_angle_site_symmetry_3
_geom_angle_publ_flag
O3 Fe1 O6 93.10(5) . . ?
O3 Fe1 O5 96.30(5) . . ?
O3 Fe1 O2 91.61(5) . . ?
O3 Fe1 N1 174.22(5) . . ?
O3 Fe1 N2 87.78(5) . . ?
O3 Fe1 C22 94.79(6) . . ?
O6 Fe1 O5 61.66(5) . . ?
O6 Fe1 C22 30.90(5) . . ?
O5 Fe1 C22 30.77(5) . . ?
O2 Fe1 O6 100.56(5) . . ?
O2 Fe1 O5 160.80(5) . . ?
O2 Fe1 N1 85.16(5) . . ?
O2 Fe1 N2 106.98(5) . . ?
O2 Fe1 C22 131.22(6) . . ?
N1 Fe1 O6 92.20(5) . . ?
N1 Fe1 O5 88.24(5) . . ?
N1 Fe1 N2 88.58(5) . . ?
N1 Fe1 C22 90.94(6) . . ?
N2 Fe1 O6 152.42(5) . . ?
N2 Fe1 O5 90.83(5) . . ?
N2 Fe1 C22 121.54(6) . . ?
C20 O3 Fe1 124.41(11) . . ?
C22 O6 Fe1 90.93(10) . . ?
C22 O5 Fe1 88.71(11) . . ?
C7 O2 Fe1 125.44(11) . . ?
C19 O4 C21 117.36(15) . . ?
C2 O1 C1 116.82(14) . . ?
C8 N1 Fe1 122.46(12) . . ?
C8 N1 C9 118.01(15) . . ?
C9 N1 Fe1 119.39(11) . . ?
C14 N2 Fe1 121.67(12) . . ?
C14 N2 C13 117.00(14) . . ?
C13 N2 Fe1 121.26(10) . . ?
N2 C14 H14 117.0 . . ?
N2 C14 C15 126.00(15) . . ?
C15 C14 H14 117.0 . . ?
O3 C20 C15 123.02(15) . . ?
O3 C20 C19 118.58(15) . . ?
C15 C20 C19 118.35(15) . . ?
C20 C15 C14 122.21(15) . . ?
C20 C15 C16 119.75(16) . . ?
C16 C15 C14 117.76(15) . . ?
C7 C6 C8 121.33(15) . . ?
C5 C6 C7 120.28(17) . . ?
C5 C6 C8 117.93(17) . . ?
O2 C7 C6 123.05(16) . . ?
O2 C7 C2 118.99(16) . . ?
C6 C7 C2 117.91(16) . . ?
C13 C10 C9 111.45(14) . . ?
C13 C10 C12 106.63(14) . . ?
C12 C10 C9 105.89(14) . . ?
C11 C10 C13 111.06(14) . . ?
C11 C10 C9 111.01(14) . . ?
C11 C10 C12 110.61(15) . . ?
N2 C13 C10 115.81(13) . . ?
N2 C13 H13A 108.3 . . ?
N2 C13 H13B 108.3 . . ?
C10 C13 H13A 108.3 . . ?
C10 C13 H13B 108.3 . . ?
H13A C13 H13B 107.4 . . ?
C15 C16 H16 119.7 . . ?
C17 C16 C15 120.51(17) . . ?
C17 C16 H16 119.7 . . ?
N1 C8 C6 124.38(16) . . ?
N1 C8 H8 117.8 . . ?
C6 C8 H8 117.8 . . ?
O4 C19 C20 114.28(15) . . ?
O4 C19 C18 125.14(17) . . ?
C18 C19 C20 120.58(16) . . ?
N1 C9 C10 111.46(13) . . ?
N1 C9 H9A 109.3 . . ?
N1 C9 H9B 109.3 . . ?
C10 C9 H9A 109.3 . . ?
C10 C9 H9B 109.3 . . ?
H9A C9 H9B 108.0 . . ?
O1 C2 C7 120.75(16) . . ?
O1 C2 C3 118.81(16) . . ?
C3 C2 C7 120.22(18) . . ?
O6 C22 Fe1 58.17(9) . . ?
O6 C22 C23 120.80(17) . . ?
O5 C22 Fe1 60.52(9) . . ?
O5 C22 O6 118.65(16) . . ?
O5 C22 C23 120.55(17) . . ?
C23 C22 Fe1 177.20(17) . . ?
C6 C5 H5 119.9 . . ?
C4 C5 C6 120.27(18) . . ?
C4 C5 H5 119.9 . . ?
C2 C3 H3 119.3 . . ?
C2 C3 C4 121.47(17) . . ?
C4 C3 H3 119.3 . . ?
C10 C12 H12A 109.5 . . ?
C10 C12 H12B 109.5 . . ?
C10 C12 H12C 109.5 . . ?
H12A C12 H12B 109.5 . . ?
H12A C12 H12C 109.5 . . ?
H12B C12 H12C 109.5 . . ?
C5 C4 C3 119.66(17) . . ?
C5 C4 H4 120.2 . . ?
C3 C4 H4 120.2 . . ?
C19 C18 H18 119.7 . . ?
C19 C18 C17 120.54(17) . . ?
C17 C18 H18 119.7 . . ?
C10 C11 H11A 109.5 . . ?
C10 C11 H11B 109.5 . . ?
C10 C11 H11C 109.5 . . ?
H11A C11 H11B 109.5 . . ?
H11A C11 H11C 109.5 . . ?
H11B C11 H11C 109.5 . . ?
C16 C17 C18 120.06(17) . . ?
C16 C17 H17 120.0 . . ?
C18 C17 H17 120.0 . . ?
O1 C1 H1A 109.5 . . ?
O1 C1 H1B 109.5 . . ?
O1 C1 H1C 109.5 . . ?
H1A C1 H1B 109.5 . . ?
H1A C1 H1C 109.5 . . ?
H1B C1 H1C 109.5 . . ?
O4 C21 H21A 109.5 . . ?
O4 C21 H21B 109.5 . . ?
O4 C21 H21C 109.5 . . ?
H21A C21 H21B 109.5 . . ?
H21A C21 H21C 109.5 . . ?
H21B C21 H21C 109.5 . . ?
C22 C23 H23A 109.5 . . ?
C22 C23 H23B 109.5 . . ?
C22 C23 H23C 109.5 . . ?
H23A C23 H23B 109.5 . . ?
H23A C23 H23C 109.5 . . ?
H23B C23 H23C 109.5 . . ?

loop_
_geom_bond_atom_site_label_1
_geom_bond_atom_site_label_2
_geom_bond_distance
_geom_bond_site_symmetry_2
_geom_bond_publ_flag
Fe1 O3 1.9144(12) . ?
Fe1 O6 2.0997(12) . ?
Fe1 O5 2.1515(12) . ?
Fe1 O2 1.9193(12) . ?
Fe1 N1 2.0961(14) . ?
Fe1 N2 2.0979(14) . ?
Fe1 C22 2.4709(18) . ?
O3 C20 1.313(2) . ?
O6 C22 1.269(2) . ?
O5 C22 1.264(2) . ?
O2 C7 1.316(2) . ?
O4 C19 1.363(2) . ?
O4 C21 1.419(2) . ?
O1 C2 1.376(2) . ?
O1 C1 1.427(3) . ?
N1 C8 1.289(2) . ?
N1 C9 1.466(2) . ?
N2 C14 1.289(2) . ?
N2 C13 1.476(2) . ?
C14 H14 0.9500 . ?
C14 C15 1.446(2) . ?
C20 C15 1.411(2) . ?
C20 C19 1.420(2) . ?
C15 C16 1.416(2) . ?
C6 C7 1.413(2) . ?
C6 C8 1.449(2) . ?
C6 C5 1.412(2) . ?
C7 C2 1.423(2) . ?
C10 C13 1.532(2) . ?
C10 C9 1.542(2) . ?
C10 C12 1.537(2) . ?
C10 C11 1.523(2) . ?
C13 H13A 0.9900 . ?
C13 H13B 0.9900 . ?
C16 H16 0.9500 . ?
C16 C17 1.369(3) . ?
C8 H8 0.9500 . ?
C19 C18 1.377(2) . ?
C9 H9A 0.9900 . ?
C9 H9B 0.9900 . ?
C2 C3 1.380(3) . ?
C22 C23 1.495(3) . ?
C5 H5 0.9500 . ?
C5 C4 1.382(3) . ?
C3 H3 0.9500 . ?
C3 C4 1.387(3) . ?
C12 H12A 0.9800 . ?
C12 H12B 0.9800 . ?
C12 H12C 0.9800 . ?
C4 H4 0.9500 . ?
C18 H18 0.9500 . ?
C18 C17 1.404(3) . ?
C11 H11A 0.9800 . ?
C11 H11B 0.9800 . ?
C11 H11C 0.9800 . ?
C17 H17 0.9500 . ?
C1 H1A 0.9800 . ?
C1 H1B 0.9800 . ?
C1 H1C 0.9800 . ?
C21 H21A 0.9800 . ?
C21 H21B 0.9800 . ?
C21 H21C 0.9800 . ?
C23 H23A 0.9800 . ?
C23 H23B 0.9800 . ?
C23 H23C 0.9800 . ?

loop_
_geom_torsion_atom_site_label_1
_geom_torsion_atom_site_label_2
_geom_torsion_atom_site_label_3
_geom_torsion_atom_site_label_4
_geom_torsion
_geom_torsion_site_symmetry_1
_geom_torsion_site_symmetry_2
_geom_torsion_site_symmetry_3
_geom_torsion_site_symmetry_4
_geom_torsion_publ_flag
Fe1 O3 C20 C15 36.4(2) . . . . ?
Fe1 O3 C20 C19 -146.21(12) . . . . ?
Fe1 O6 C22 O5 2.29(17) . . . . ?
Fe1 O6 C22 C23 -176.96(19) . . . . ?
Fe1 O5 C22 O6 -2.23(17) . . . . ?
Fe1 O5 C22 C23 177.01(19) . . . . ?
Fe1 O2 C7 C6 31.0(2) . . . . ?
Fe1 O2 C7 C2 -151.58(13) . . . . ?
Fe1 N1 C8 C6 -14.4(2) . . . . ?
Fe1 N1 C9 C10 64.25(16) . . . . ?
Fe1 N2 C14 C15 -5.4(2) . . . . ?
Fe1 N2 C13 C10 -51.35(18) . . . . ?
O3 C20 C15 C14 -0.5(2) . . . . ?
O3 C20 C15 C16 173.14(15) . . . . ?
O3 C20 C19 O4 2.6(2) . . . . ?
O3 C20 C19 C18 -177.22(16) . . . . ?
O2 C7 C2 O1 -7.5(3) . . . . ?
O2 C7 C2 C3 177.92(16) . . . . ?
O4 C19 C18 C17 -176.81(18) . . . . ?
O1 C2 C3 C4 -172.37(17) . . . . ?
N2 C14 C15 C20 -14.6(3) . . . . ?
N2 C14 C15 C16 171.60(16) . . . . ?
C14 N2 C13 C10 131.75(16) . . . . ?
C14 C15 C16 C17 179.05(17) . . . . ?
C20 C15 C16 C17 5.1(3) . . . . ?
C20 C19 C18 C17 3.0(3) . . . . ?
C15 C20 C19 O4 -179.96(15) . . . . ?
C15 C20 C19 C18 0.3(3) . . . . ?
C15 C16 C17 C18 -1.9(3) . . . . ?
C6 C7 C2 O1 170.04(16) . . . . ?
C6 C7 C2 C3 -4.5(3) . . . . ?
C6 C5 C4 C3 -3.1(3) . . . . ?
C7 C6 C8 N1 -15.2(3) . . . . ?
C7 C6 C5 C4 0.8(3) . . . . ?
C7 C2 C3 C4 2.3(3) . . . . ?
C13 N2 C14 C15 171.51(15) . . . . ?
C13 C10 C9 N1 -70.07(18) . . . . ?
C8 N1 C9 C10 -119.90(16) . . . . ?
C8 C6 C7 O2 8.4(3) . . . . ?
C8 C6 C7 C2 -169.04(16) . . . . ?
C8 C6 C5 C4 173.09(16) . . . . ?
C19 C20 C15 C14 -177.89(15) . . . . ?
C19 C20 C15 C16 -4.2(2) . . . . ?
C19 C18 C17 C16 -2.1(3) . . . . ?
C9 N1 C8 C6 169.92(15) . . . . ?
C9 C10 C13 N2 63.89(19) . . . . ?
C2 C3 C4 C5 1.6(3) . . . . ?
C5 C6 C7 O2 -179.55(16) . . . . ?
C5 C6 C7 C2 3.0(2) . . . . ?
C5 C6 C8 N1 172.54(16) . . . . ?
C12 C10 C13 N2 178.99(14) . . . . ?
C12 C10 C9 N1 174.37(14) . . . . ?
C11 C10 C13 N2 -60.44(19) . . . . ?
C11 C10 C9 N1 54.29(19) . . . . ?
C1 O1 C2 C7 67.0(2) . . . . ?
C1 O1 C2 C3 -118.35(19) . . . . ?
C21 O4 C19 C20 -176.45(18) . . . . ?
C21 O4 C19 C18 3.3(3) . . . . ?
